data_1550455
loop_
_publ_author_name
'Babor, Martin'
'Nievergelt, Philipp P.'
'\<Cejka, Jan'
'Zvon\'i\<cek, V\'it'
'Spingler, Bernhard'

_publ_section_title
;
 Microbatch under-oil salt screening of organic cations: single-crystal
 growth of active pharmaceutical ingredients
;
_journal_issue 1
_journal_name_full IUCrJ
_journal_page_first 145
_journal_page_last 151
_journal_paper_doi 10.1107/S2052252518017876
_journal_volume 6
_journal_year 2019
_chemical_absolute_configuration rmad
_chemical_formula_moiety '2(C10 H16 N O), C4 H4 O5, H2 O'
_chemical_formula_sum 'C24 H38 N2 O8'
_chemical_formula_weight 482.56
_space_group_crystal_system triclinic
_space_group_IT_number 1
_space_group_name_Hall 'P 1'
_space_group_name_H-M_alt 'P 1'
_symmetry_space_group_name_Hall 'P 1'
_symmetry_space_group_name_H-M 'P 1'
_atom_sites_solution_hydrogens mixed
_audit_creation_date 2018-09-21
_audit_creation_method
;
Olex2 1.2
(compiled 2018.05.29 svn.r3508 for OlexSys, GUI svn.r5506)
;
_cell_angle_alpha 94.7215(8)
_cell_angle_beta 96.6693(8)
_cell_angle_gamma 109.5246(11)
_cell_formula_units_Z 1
_cell_length_a 5.82130(7)
_cell_length_b 7.27088(8)
_cell_length_c 15.90214(13)
_cell_measurement_reflns_used 16192
_cell_measurement_temperature 159.99(10)
_cell_measurement_theta_max 78.6150
_cell_measurement_theta_min 5.6250
_cell_volume 624.781(12)
_computing_cell_refinement 'CrysAlisPro 1.171.40.16c (Rigaku OD, 2018)'
_computing_data_collection 'CrysAlisPro 1.171.40.16c (Rigaku OD, 2018)'
_computing_data_reduction 'CrysAlisPro 1.171.40.16c (Rigaku OD, 2018)'
_computing_molecular_graphics 'Olex2 (Dolomanov et al., 2009)'
_computing_publication_material 'Olex2 (Dolomanov et al., 2009)'
_computing_structure_refinement 'ShelXL (Sheldrick, 2015)'
_diffrn_ambient_environment N~2~
_diffrn_ambient_temperature 159.99(10)
_diffrn_detector 'CCD plate'
_diffrn_detector_type 'Pilatus 200K'
_diffrn_measured_fraction_theta_full 0.951
_diffrn_measured_fraction_theta_max 0.931
_diffrn_measurement_details
;
List of Runs (angles in degrees, time in seconds):

  # Type    Start    End  Width  t~exp~   \w     \q     \k     \f   Frames
--------------------------------------------------------------------------
  1  \w     35.00 123.00   0.50    0.60    --   50.46  57.00  30.00  176
  2  \w     92.00 125.00   0.50    2.40    --  102.00  48.00  42.46   66
  3  \w    134.00 160.00   0.50    2.40    --  107.75  45.00  60.00   52
  4  \w    141.00 175.00   0.50    2.40    --  107.75  45.00  90.00   68
  5  \w    146.00 172.00   0.50    2.40    --  107.75  45.00 150.00   52
  6  \w    146.00 178.00   0.50    2.40    --  107.75  45.00 120.00   64
  7  \w    123.00 159.00   0.50    2.40    --  107.75  15.00 120.00   72
  8  \w    116.00 151.00   0.50    2.40    --  107.75  30.00  90.00   70
  9  \w    114.00 178.00   0.50    2.40    --  107.75  30.00  30.00  128
 10  \w    152.00 178.00   0.50    2.40    --  107.75  58.00 -28.47   52
 11  \w    153.00 178.00   0.50    2.40    --  107.75  15.00 -60.00   50
 12  \w    153.00 178.00   0.50    2.40    --  107.75  45.00-120.00   50
 13  \w    138.00 164.00   0.50    2.40    --  107.75  45.00-150.00   52
 14  \w    110.00 162.00   0.50    2.40    --  107.75  30.00-120.00  104
 15  \w    108.00 150.00   0.50    2.40    --  107.75  15.00 -30.00   84
 16  \w     97.00 124.00   0.50    2.40    --  107.75  45.00  60.00   54
 17  \w     94.00 120.00   0.50    2.40    --  107.75  45.00  30.00   52
 18  \w     92.00 135.00   0.50    2.40    --  107.75  58.00 -28.47   86
 19  \w    100.00 125.00   0.50    2.40    --  107.75  15.00 -60.00   50
 20  \w     95.00 158.00   0.50    2.40    --  107.75  45.00   0.00  126
 21  \w     94.00 129.00   0.50    2.40    --  107.75  45.00  90.00   70
 22  \w    102.00 144.00   0.50    2.40    --  107.75  30.00 150.00   84
 23  \w     95.00 141.00   0.50    2.40    --  107.75  45.00 150.00   92
 24  \w     99.00 124.00   0.50    2.40    --  107.75  45.00 120.00   50
 25  \w     79.00 120.00   0.50    2.40    --  107.75  -6.00  54.81   82
 26  \w     84.00 111.00   0.50    2.40    --  107.75 -60.00  51.39   54
 27  \w     76.00 102.00   0.50    2.40    --  107.75 -59.00 129.58   52
 28  \w     41.00  94.00   0.50    2.40    --  107.75 -58.00  76.83  106
 29  \w     43.00  69.00   0.50    2.40    --  107.75 -57.00  89.40   52
 30  \w     39.00  86.00   0.50    2.40    --  107.75 -52.00 139.96   94
 31  \w     30.00  55.00   0.50    2.40    --  107.75 -30.00  60.00   50
 32  \w     38.00 104.00   0.50    2.40    --  107.75 -60.00  20.05  132
 33  \w     87.00 114.00   0.50    2.40    --  107.75 -15.00 -60.00   54
 34  \w     80.00 109.00   0.50    2.40    --  107.75 -60.00 -45.07   58
 35  \w     53.00  85.00   0.50    2.40    --   90.00 -60.00-151.75   64
 36  \w     73.00 123.00   0.50    2.40    --  107.75 -60.00-150.94  100
 37  \w     67.00  98.00   0.50    2.40    --  107.75 -58.00-179.05   62
 38  \w     51.00 102.00   0.50    2.40    --  107.75 -59.00 -78.83  102
 39  \w     37.00  63.00   0.50    2.40    --  107.75 -58.00-179.05   52
 40  \w     37.00  62.00   0.50    2.40    --  107.75 -60.00-150.94   50
 41  \w     32.00  65.00   0.50    2.40    --  107.75 -30.00-150.00   66
 42  \w     31.00  68.00   0.50    2.40    --  107.75 -30.00-120.00   74
 43  \w     33.00  68.00   0.50    2.40    --  107.75 -30.00-180.00   70
 44  \w     97.00 124.00   0.50    2.40    --  107.75  45.00-150.00   54
 45  \w     97.00 123.00   0.50    2.40    --  107.75  45.00 -90.00   52
 46  \w     94.00 122.00   0.50    2.40    --  107.75  45.00 -60.00   56
 47  \w     98.00 139.00   0.50    2.40    --  107.75  45.00-120.00   82
 48  \w     95.00 176.00   0.50    2.40    --  107.75  45.00-180.00  162
 49  \w     96.00 145.00   0.50    2.40    --  107.75  45.00 -30.00   98
 50  \w     66.00  97.00   0.50    2.40    --   82.00  60.00-104.77   62
 51  \w     35.00 123.00   0.50    0.60    --   50.46  57.00-120.00  176
 52  \w     35.00 123.00   0.50    0.60    --   50.46  57.00-180.00  176
 53  \w     35.00 122.00   0.50    0.60    --   50.46  60.00-109.26  174
 54  \w     33.00  70.00   0.50    2.40    --  107.75 -45.00 -30.00   74
 55  \w     37.00  63.00   0.50    2.40    --  107.75 -60.00  51.39   52
 56  \w     35.00  93.00   0.50    2.40    --  107.75 -57.00 104.89  116
 57  \w     36.00  73.00   0.50    2.40    --  107.75 -59.00 129.58   74
 58  \w     30.00  73.00   0.50    2.40    --  107.75  -6.00  54.81   86
 59  \w     38.00  84.00   0.50    2.40    --  107.75 -57.00 -33.73   92
 60  \w     36.00  66.00   0.50    2.40    --  107.75 -60.00 -45.07   60
 61  \w     -6.00  82.00   0.50    0.60    --   66.00 -60.00-120.29  176
 62  \w    -22.00  66.00   0.50    0.60    --   50.46 -57.00 120.00  176
 63  \w     35.00 123.00   0.50    0.60    --   50.46  57.00 150.00  176
 64  \w     10.00  98.00   0.50    0.60    --   26.00  59.00 164.77  176
 65  \w    -65.00 -20.00   0.50    2.40    --  -86.25  59.00  97.75   90
 66  \w   -103.00 -76.00   0.50    2.40    --  -86.25 -56.00 106.55   54
 67  \w    -98.00 -71.00   0.50    2.40    --  -86.25 -60.00 123.27   54
 68  \w    -97.00 -71.00   0.50    2.40    --  -86.25 -58.00  75.39   52
 69  \w    -96.00 -71.00   0.50    2.40    --  -86.25 -59.00  38.58   50
 70  \w    -98.00 -70.00   0.50    2.40    --  -82.00 -59.00 -12.71   56
 71  \w    -98.00 -73.00   0.50    2.40    --  -86.25 -60.00 -68.11   50
 72  \w    -95.00 -68.00   0.50    2.40    --  -82.00 -58.00 -85.23   54
 73  \w    -95.00 -67.00   0.50    2.40    --  -82.00 -57.00 -97.74   56
 74  \w    -89.00 -63.00   0.50    2.40    --  -78.00 -60.00-178.80   52
 75  \w    -99.00 -71.00   0.50    2.40    --  -86.25 -56.00-113.80   56
 76  \w   -102.00 -74.00   0.50    2.40    --  -86.25 -54.00-158.17   56
 77  \w   -114.00 -26.00   0.50    0.60    --  -42.00 -59.00 -88.70  176
 78  \w   -102.00 -70.00   0.50    2.40    --  -82.00 -59.00 -45.36   64
 79  \w    -98.00 -71.00   0.50    2.40    --  -86.25 -60.00  18.04   54
 80  \w   -105.00 -71.00   0.50    2.40    --  -86.25 -59.00  65.56   68
 81  \w    -99.00 -73.00   0.50    2.40    --  -86.25 -60.00 153.02   52
 82  \w   -102.00 -72.00   0.50    2.40    --  -86.25 -60.00 174.82   60
 83  \w   -128.00 -38.00   0.50    0.60    --  -50.46 -38.00  60.00  180
 84  \w   -118.00 -30.00   0.50    0.60    --  -46.00 -60.00  13.51  176
 85  \w   -122.00 -34.00   0.50    0.60    --  -50.00 -59.00-114.16  176
 86  \w   -126.00 -39.00   0.50    0.60    --  -54.00 -58.00  40.19  174
 87  \w   -131.00 -38.00   0.50    0.60    --  -50.46 -19.00 -60.00  186
 88  \w    -82.00 -57.00   0.50    2.40    --  -86.25  60.00-170.23   50
 89  \w   -126.00 -39.00   0.50    0.60    --  -54.00 -58.00-158.34  174
 90  \w   -142.00 -54.00   0.50    2.40    --  -70.00 -60.00 -16.61  176
 91  \w   -131.00 -38.00   0.50    0.60    --  -50.46 -19.00  90.00  186
 92  \w   -126.00-100.00   0.50    2.40    --  -86.25 -59.00  38.58   52
 93  \w   -126.00-100.00   0.50    2.40    --  -86.25 -58.00  75.39   52
 94  \w   -134.00 -46.00   0.50    0.60    --  -62.00 -60.00  72.08  176
 95  \w   -146.00 -58.00   0.50    2.40    --  -74.00 -59.00  23.87  176
 96  \w   -146.00 -58.00   0.50    2.40    --  -74.00 -60.00 -51.46  176
 97  \w   -152.00-125.00   0.50    2.40    --  -82.00 -57.00 -97.74   54
 98  \w   -150.00 -62.00   0.50    2.40    --  -78.00 -60.00 147.36  176
;
_diffrn_measurement_device 'four-circle diffractometer'
_diffrn_measurement_device_type 'XtaLAB Synergy, Dualflex, Pilatus 200K'
_diffrn_measurement_method '\w scans'
_diffrn_orient_matrix_type 'CrysAlisPro convention (1999,Acta A55,543-557)'
_diffrn_orient_matrix_UB_11 -0.0265503000
_diffrn_orient_matrix_UB_12 -0.0106884000
_diffrn_orient_matrix_UB_13 -0.0979728000
_diffrn_orient_matrix_UB_21 0.0804748000
_diffrn_orient_matrix_UB_22 -0.1815815000
_diffrn_orient_matrix_UB_23 -0.0045260000
_diffrn_orient_matrix_UB_31 -0.2711991000
_diffrn_orient_matrix_UB_32 -0.1353257000
_diffrn_orient_matrix_UB_33 -0.0075118000
_diffrn_radiation_monochromator mirror
_diffrn_radiation_probe x-ray
_diffrn_radiation_type CuK\a
_diffrn_radiation_wavelength 1.54184
_diffrn_reflns_av_R_equivalents 0.0318
_diffrn_reflns_av_unetI/netI 0.0233
_diffrn_reflns_Laue_measured_fraction_full 0.951
_diffrn_reflns_Laue_measured_fraction_max 0.931
_diffrn_reflns_limit_h_max 7
_diffrn_reflns_limit_h_min -7
_diffrn_reflns_limit_k_max 9
_diffrn_reflns_limit_k_min -9
_diffrn_reflns_limit_l_max 20
_diffrn_reflns_limit_l_min -20
_diffrn_reflns_number 19924
_diffrn_reflns_point_group_measured_fraction_full 0.926
_diffrn_reflns_point_group_measured_fraction_max 0.888
_diffrn_reflns_theta_full 69.500
_diffrn_reflns_theta_max 78.859
_diffrn_reflns_theta_min 2.821
_diffrn_source 'micro-focus sealed X-ray tube'
_diffrn_source_type 'PhotonJet (Cu) X-ray Source'
_exptl_absorpt_coefficient_mu 0.794
_exptl_absorpt_correction_T_max 1.000
_exptl_absorpt_correction_T_min 0.463
_exptl_absorpt_correction_type gaussian
_exptl_absorpt_process_details
;
CrysAlisPro 1.171.40.16c (Rigaku Oxford Diffraction, 2018)
Numerical absorption correction based on gaussian integration over
   a multifaceted crystal model
Empirical absorption correction using spherical harmonics,
 implemented in SCALE3 ABSPACK scaling algorithm.
;
_exptl_crystal_colour colourless
_exptl_crystal_colour_primary colourless
_exptl_crystal_density_diffrn 1.283
_exptl_crystal_description plate
_exptl_crystal_F_000 260
_exptl_crystal_size_max 0.3
_exptl_crystal_size_mid 0.21
_exptl_crystal_size_min 0.014
_refine_diff_density_max 0.155
_refine_diff_density_min -0.182
_refine_diff_density_rms 0.031
_refine_ls_abs_structure_details
;
 Flack x determined using 2188 quotients [(I+)-(I-)]/[(I+)+(I-)]
 (Parsons, Flack and Wagner, Acta Cryst. B69 (2013) 249-259).
;
_refine_ls_abs_structure_Flack 0.00(6)
_refine_ls_extinction_method none
_refine_ls_goodness_of_fit_ref 1.063
_refine_ls_hydrogen_treatment mixed
_refine_ls_matrix_type full
_refine_ls_number_parameters 322
_refine_ls_number_reflns 4803
_refine_ls_number_restraints 3
_refine_ls_restrained_S_all 1.063
_refine_ls_R_factor_all 0.0275
_refine_ls_R_factor_gt 0.0270
_refine_ls_shift/su_max 0.000
_refine_ls_shift/su_mean 0.000
_refine_ls_structure_factor_coef Fsqd
_refine_ls_weighting_details 'w=1/[\s^2^(Fo^2^)+(0.0470P)^2^+0.0580P] where P=(Fo^2^+2Fc^2^)/3'
_refine_ls_weighting_scheme calc
_refine_ls_wR_factor_gt 0.0733
_refine_ls_wR_factor_ref 0.0735
_reflns_Friedel_coverage 0.907
_reflns_Friedel_fraction_full 0.901
_reflns_Friedel_fraction_max 0.845
_reflns_number_gt 4709
_reflns_number_total 4803
_reflns_threshold_expression 'I > 2\s(I)'
_cod_data_source_file lt5016.cif
_cod_data_source_block pn180914_uo_eph_1_180814_g4_2
_cod_database_code 1550455
_shelx_shelxl_version_number 2014/7
_chemical_oxdiff_formula 'C24 H38 N2 O8'
_shelx_space_group_comment
;
The symmetry employed for this shelxl refinement is uniquely defined
by the following loop, which should always be used as a source of
symmetry information in preference to the above space-group names.
They are only intended as comments.
;
_shelx_estimated_absorpt_t_max 0.989
_shelx_estimated_absorpt_t_min 0.797
_reflns_odcompleteness_completeness 92.40
_reflns_odcompleteness_iscentric 1
_reflns_odcompleteness_theta 79.66
_olex2_refinement_description
;
1. Fixed Uiso
 At 1.2 times of:
  All C(H) groups, All C(H,H) groups, All N(H,H) groups
 At 1.5 times of:
  All C(H,H,H) groups, All O(H) groups
2.a Ternary CH refined with riding coordinates:
 C1(H1C), C2(H2), C11(H11C), C12(H12), C22(H22)
2.b Secondary CH2 refined with riding coordinates:
 N1(H1A,H1B), N11(H11A,H11B), C23(H23A,H23B)
2.c Aromatic/amide H refined with riding coordinates:
 C6(H6), C7(H7), C8(H8), C9(H9), C10(H10), C16(H16), C17(H17), C18(H18),
 C19(H19), C20(H20)
2.d Idealised Me refined as rotating group:
 C3(H3A,H3B,H3C), C4(H4A,H4B,H4C), C13(H13A,H13B,H13C), C14(H14A,H14B,H14C)
2.e Idealised tetrahedral OH refined as rotating group:
 O1(H1), O11(H11), O23(H23)
;
_olex2_submission_special_instructions 'No special instructions were received'
_oxdiff_exptl_absorpt_empirical_details
;
Empirical correction (ABSPACK) includes:
- Absorption correction using spherical harmonics
- Frame scaling
;
_oxdiff_exptl_absorpt_empirical_full_max 1.673
_oxdiff_exptl_absorpt_empirical_full_min 0.681

loop_
_space_group_symop_operation_xyz
'x, y, z'

loop_
_atom_site_label
_atom_site_type_symbol
_atom_site_fract_x
_atom_site_fract_y
_atom_site_fract_z
_atom_site_U_iso_or_equiv
_atom_site_adp_type
_atom_site_occupancy
_atom_site_site_symmetry_order
_atom_site_calc_flag
_atom_site_refinement_flags_posn
O1 O 0.3528(3) 0.7437(2) 0.71174(9) 0.0280(3) Uani 1 1 d .
H1 H 0.3828 0.6429 0.6946 0.042 Uiso 1 1 calc GR
O11 O 0.0273(3) 0.2787(2) 0.31283(9) 0.0279(3) Uani 1 1 d .
H11 H 0.0322 0.1910 0.3435 0.042 Uiso 1 1 calc GR
O21 O 0.4190(3) 0.4004(2) 0.66616(8) 0.0297(3) Uani 1 1 d .
O22 O 0.3495(3) 0.13593(19) 0.57188(8) 0.0266(3) Uani 1 1 d .
O23 O 0.5910(3) 0.65204(18) 0.55313(8) 0.0219(3) Uani 1 1 d .
H23 H 0.4607 0.6786 0.5477 0.033 Uiso 1 1 calc GR
O24 O 1.1434(3) 0.6384(2) 0.47409(9) 0.0298(3) Uani 1 1 d .
O25 O 0.8005(3) 0.6055(2) 0.38907(8) 0.0253(3) Uani 1 1 d .
O26 O 0.0579(4) 0.0217(3) 0.41762(12) 0.0467(5) Uani 1 1 d .
H26A H 0.163(7) 0.053(5) 0.467(2) 0.050(8) Uiso 1 1 d .
H26B H -0.008(7) -0.090(6) 0.408(2) 0.052(9) Uiso 1 1 d .
N1 N -0.0068(3) 0.9289(2) 0.66287(9) 0.0219(3) Uani 1 1 d .
H1A H 0.1386 0.9812 0.6429 0.026 Uiso 1 1 calc R
H1B H -0.1003 0.8193 0.6264 0.026 Uiso 1 1 calc R
N11 N 0.3851(3) 0.6649(2) 0.33349(10) 0.0232(3) Uani 1 1 d .
H11A H 0.2625 0.6384 0.3662 0.028 Uiso 1 1 calc R
H11B H 0.5093 0.6315 0.3604 0.028 Uiso 1 1 calc R
C1 C 0.1194(4) 0.6869(3) 0.73851(11) 0.0211(4) Uani 1 1 d .
H1C H -0.0018 0.5907 0.6919 0.025 Uiso 1 1 calc R
C2 C 0.0450(4) 0.8697(3) 0.74950(11) 0.0222(4) Uani 1 1 d .
H2 H -0.1105 0.8339 0.7751 0.027 Uiso 1 1 calc R
C3 C 0.2385(5) 1.0414(3) 0.80709(13) 0.0301(4) Uani 1 1 d .
H3A H 0.3864 1.0885 0.7798 0.045 Uiso 1 1 calc GR
H3B H 0.2810 0.9987 0.8618 0.045 Uiso 1 1 calc GR
H3C H 0.1733 1.1481 0.8169 0.045 Uiso 1 1 calc GR
C4 C -0.1364(4) 1.0741(3) 0.66229(15) 0.0332(5) Uani 1 1 d .
H4A H -0.1833 1.0927 0.6032 0.050 Uiso 1 1 calc GR
H4B H -0.0265 1.2001 0.6941 0.050 Uiso 1 1 calc GR
H4C H -0.2847 1.0252 0.6892 0.050 Uiso 1 1 calc GR
C5 C 0.1096(4) 0.5891(2) 0.81996(11) 0.0194(4) Uani 1 1 d .
C6 C -0.1179(4) 0.4745(3) 0.83863(12) 0.0252(4) Uani 1 1 d .
H6 H -0.2643 0.4600 0.8013 0.030 Uiso 1 1 calc R
C7 C -0.1322(4) 0.3808(3) 0.91181(13) 0.0300(5) Uani 1 1 d .
H7 H -0.2883 0.3031 0.9244 0.036 Uiso 1 1 calc R
C8 C 0.0811(5) 0.4008(3) 0.96636(12) 0.0299(5) Uani 1 1 d .
H8 H 0.0715 0.3371 1.0163 0.036 Uiso 1 1 calc R
C9 C 0.3070(4) 0.5135(3) 0.94768(12) 0.0298(5) Uani 1 1 d .
H9 H 0.4532 0.5264 0.9848 0.036 Uiso 1 1 calc R
C10 C 0.3228(4) 0.6089(3) 0.87479(12) 0.0250(4) Uani 1 1 d .
H10 H 0.4792 0.6873 0.8627 0.030 Uiso 1 1 calc R
C11 C 0.2283(4) 0.3227(3) 0.26709(11) 0.0226(4) Uani 1 1 d .
H11C H 0.3737 0.3129 0.3041 0.027 Uiso 1 1 calc R
C12 C 0.2881(4) 0.5375(3) 0.24936(11) 0.0234(4) Uani 1 1 d .
H12 H 0.4210 0.5691 0.2127 0.028 Uiso 1 1 calc R
C13 C 0.0666(4) 0.5759(3) 0.20437(13) 0.0291(4) Uani 1 1 d .
H13A H -0.0573 0.5609 0.2425 0.044 Uiso 1 1 calc GR
H13B H -0.0045 0.4816 0.1525 0.044 Uiso 1 1 calc GR
H13C H 0.1190 0.7101 0.1891 0.044 Uiso 1 1 calc GR
C14 C 0.4785(5) 0.8794(3) 0.32894(16) 0.0371(5) Uani 1 1 d .
H14A H 0.6054 0.9097 0.2917 0.056 Uiso 1 1 calc GR
H14B H 0.5497 0.9502 0.3863 0.056 Uiso 1 1 calc GR
H14C H 0.3422 0.9204 0.3059 0.056 Uiso 1 1 calc GR
C15 C 0.1768(4) 0.1836(3) 0.18465(12) 0.0232(4) Uani 1 1 d .
C16 C 0.3703(4) 0.1792(3) 0.14115(13) 0.0306(4) Uani 1 1 d .
H16 H 0.5338 0.2641 0.1629 0.037 Uiso 1 1 calc R
C17 C 0.3256(5) 0.0516(4) 0.06610(14) 0.0361(5) Uani 1 1 d .
H17 H 0.4586 0.0510 0.0368 0.043 Uiso 1 1 calc R
C18 C 0.0899(5) -0.0741(3) 0.03400(13) 0.0349(5) Uani 1 1 d .
H18 H 0.0601 -0.1622 -0.0168 0.042 Uiso 1 1 calc R
C19 C -0.1021(5) -0.0702(3) 0.07664(13) 0.0330(5) Uani 1 1 d .
H19 H -0.2652 -0.1558 0.0548 0.040 Uiso 1 1 calc R
C20 C -0.0590(4) 0.0581(3) 0.15145(13) 0.0275(4) Uani 1 1 d .
H20 H -0.1932 0.0594 0.1800 0.033 Uiso 1 1 calc R
C21 C 0.4244(4) 0.3198(3) 0.59479(11) 0.0200(4) Uani 1 1 d .
C22 C 0.5342(4) 0.4477(2) 0.52644(11) 0.0194(4) Uani 1 1 d .
H22 H 0.4122 0.4077 0.4727 0.023 Uiso 1 1 calc R
C23 C 0.7722(4) 0.4180(3) 0.50804(11) 0.0213(4) Uani 1 1 d .
H23A H 0.8790 0.4299 0.5629 0.026 Uiso 1 1 calc R
H23B H 0.7312 0.2831 0.4786 0.026 Uiso 1 1 calc R
C24 C 0.9147(4) 0.5647(3) 0.45332(11) 0.0201(4) Uani 1 1 d .

loop_
_atom_site_aniso_label
_atom_site_aniso_U_11
_atom_site_aniso_U_22
_atom_site_aniso_U_33
_atom_site_aniso_U_23
_atom_site_aniso_U_13
_atom_site_aniso_U_12
O1 0.0328(9) 0.0230(6) 0.0352(7) 0.0089(5) 0.0184(6) 0.0131(7)
O11 0.0340(10) 0.0255(7) 0.0297(6) 0.0110(5) 0.0135(6) 0.0129(7)
O21 0.0395(10) 0.0278(7) 0.0247(6) 0.0060(5) 0.0100(6) 0.0131(7)
O22 0.0314(9) 0.0185(6) 0.0293(6) 0.0064(5) 0.0081(6) 0.0059(6)
O23 0.0188(7) 0.0163(6) 0.0316(6) 0.0024(5) 0.0042(5) 0.0074(5)
O24 0.0200(9) 0.0329(7) 0.0364(7) 0.0100(6) 0.0030(6) 0.0081(7)
O25 0.0251(8) 0.0292(7) 0.0245(6) 0.0087(5) 0.0050(5) 0.0114(6)
O26 0.0580(13) 0.0214(8) 0.0461(9) 0.0114(7) -0.0162(9) 0.0009(8)
N1 0.0210(9) 0.0184(7) 0.0260(7) 0.0057(5) 0.0028(6) 0.0058(7)
N11 0.0208(9) 0.0210(7) 0.0284(7) 0.0076(6) 0.0054(6) 0.0065(7)
C1 0.0236(11) 0.0169(8) 0.0220(8) 0.0035(6) 0.0048(7) 0.0055(8)
C2 0.0280(12) 0.0186(8) 0.0223(8) 0.0050(6) 0.0073(7) 0.0093(8)
C3 0.0418(14) 0.0197(9) 0.0257(8) -0.0004(7) 0.0020(8) 0.0083(9)
C4 0.0288(14) 0.0253(10) 0.0506(12) 0.0151(8) 0.0085(9) 0.0129(10)
C5 0.0211(11) 0.0157(8) 0.0217(8) 0.0019(6) 0.0052(7) 0.0062(8)
C6 0.0236(12) 0.0244(9) 0.0281(9) 0.0057(7) 0.0052(7) 0.0082(9)
C7 0.0318(14) 0.0270(10) 0.0321(10) 0.0099(8) 0.0127(8) 0.0072(10)
C8 0.0468(15) 0.0239(9) 0.0230(8) 0.0066(7) 0.0082(8) 0.0158(10)
C9 0.0366(14) 0.0268(9) 0.0274(9) 0.0012(7) -0.0024(8) 0.0159(10)
C10 0.0229(11) 0.0211(8) 0.0294(9) 0.0022(7) 0.0026(7) 0.0063(8)
C11 0.0233(11) 0.0242(9) 0.0230(8) 0.0072(6) 0.0034(7) 0.0108(8)
C12 0.0262(12) 0.0230(9) 0.0235(8) 0.0076(7) 0.0064(7) 0.0099(9)
C13 0.0354(13) 0.0278(10) 0.0269(8) 0.0085(7) 0.0006(8) 0.0148(10)
C14 0.0386(15) 0.0201(9) 0.0481(12) 0.0086(8) 0.0023(10) 0.0050(10)
C15 0.0249(11) 0.0233(9) 0.0247(8) 0.0070(7) 0.0032(7) 0.0119(9)
C16 0.0250(12) 0.0344(10) 0.0338(10) 0.0019(8) 0.0040(8) 0.0128(10)
C17 0.0409(15) 0.0432(13) 0.0343(10) 0.0055(9) 0.0117(9) 0.0256(12)
C18 0.0511(16) 0.0286(10) 0.0289(10) 0.0024(8) 0.0015(9) 0.0209(11)
C19 0.0363(14) 0.0233(9) 0.0344(10) 0.0018(8) -0.0030(9) 0.0072(10)
C20 0.0265(13) 0.0249(9) 0.0320(9) 0.0068(7) 0.0046(8) 0.0096(10)
C21 0.0189(10) 0.0202(8) 0.0227(8) 0.0051(6) 0.0045(7) 0.0079(8)
C22 0.0200(10) 0.0152(8) 0.0220(7) 0.0032(6) 0.0025(6) 0.0050(7)
C23 0.0239(11) 0.0201(8) 0.0229(8) 0.0055(6) 0.0065(7) 0.0099(8)
C24 0.0202(12) 0.0191(8) 0.0231(8) 0.0025(6) 0.0051(7) 0.0090(8)

loop_
_atom_type_symbol
_atom_type_description
_atom_type_scat_dispersion_real
_atom_type_scat_dispersion_imag
_atom_type_scat_source
C C 0.0181 0.0091 'International Tables Vol C Tables 4.2.6.8 and 6.1.1.4'
H H 0.0000 0.0000 'International Tables Vol C Tables 4.2.6.8 and 6.1.1.4'
N N 0.0311 0.0180 'International Tables Vol C Tables 4.2.6.8 and 6.1.1.4'
O O 0.0492 0.0322 'International Tables Vol C Tables 4.2.6.8 and 6.1.1.4'

loop_
_exptl_crystal_face_index_h
_exptl_crystal_face_index_k
_exptl_crystal_face_index_l
_exptl_crystal_face_perp_dist
4 0 0 0.0829
0 -4 2 0.0912
0 5 -2 0.1587
-3 3 -1 0.1419
-3 -1 1 0.1036
0 0 -10 0.0098
0 0 10 0.0038
3 -4 1 0.1382

loop_
_geom_angle_atom_site_label_1
_geom_angle_atom_site_label_2
_geom_angle_atom_site_label_3
_geom_angle
C4 N1 C2 113.94(15)
C14 N11 C12 115.28(15)
O1 C1 C2 107.95(15)
O1 C1 C5 113.82(15)
C5 C1 C2 110.96(13)
N1 C2 C1 108.71(13)
N1 C2 C3 109.97(15)
C3 C2 C1 113.25(17)
C6 C5 C1 119.05(17)
C6 C5 C10 119.42(17)
C10 C5 C1 121.52(18)
C5 C6 C7 120.33(19)
C8 C7 C6 120.1(2)
C9 C8 C7 119.65(17)
C8 C9 C10 120.6(2)
C5 C10 C9 119.9(2)
O11 C11 C12 106.96(14)
O11 C11 C15 112.85(17)
C15 C11 C12 111.30(14)
N11 C12 C11 107.10(13)
N11 C12 C13 110.83(15)
C13 C12 C11 112.99(17)
C16 C15 C11 120.06(19)
C20 C15 C11 121.55(18)
C20 C15 C16 118.39(18)
C17 C16 C15 120.5(2)
C18 C17 C16 120.5(2)
C17 C18 C19 119.19(19)
C18 C19 C20 120.6(2)
C15 C20 C19 120.8(2)
O21 C21 O22 125.48(17)
O21 C21 C22 119.58(16)
O22 C21 C22 114.93(14)
O23 C22 C21 111.93(13)
O23 C22 C23 107.75(15)
C23 C22 C21 110.30(13)
C24 C23 C22 113.30(14)
O24 C24 O25 122.83(18)
O24 C24 C23 117.53(16)
O25 C24 C23 119.64(18)

loop_
_geom_bond_atom_site_label_1
_geom_bond_atom_site_label_2
_geom_bond_distance
O1 C1 1.409(2)
O11 C11 1.410(2)
O21 C21 1.242(2)
O22 C21 1.266(2)
O23 C22 1.426(2)
O24 C24 1.249(3)
O25 C24 1.264(2)
N1 C2 1.504(2)
N1 C4 1.489(2)
N11 C12 1.496(2)
N11 C14 1.481(3)
C1 C2 1.533(2)
C1 C5 1.526(2)
C2 C3 1.516(3)
C5 C6 1.389(3)
C5 C10 1.389(3)
C6 C7 1.393(3)
C7 C8 1.387(3)
C8 C9 1.378(3)
C9 C10 1.396(3)
C11 C12 1.540(2)
C11 C15 1.523(2)
C12 C13 1.520(3)
C15 C16 1.396(3)
C15 C20 1.382(3)
C16 C17 1.392(3)
C17 C18 1.378(4)
C18 C19 1.380(4)
C19 C20 1.393(3)
C21 C22 1.544(2)
C22 C23 1.528(3)
C23 C24 1.520(3)

loop_
_exptl_oxdiff_crystal_face_indexfrac_h
_exptl_oxdiff_crystal_face_indexfrac_k
_exptl_oxdiff_crystal_face_indexfrac_l
_exptl_oxdiff_crystal_face_x
_exptl_oxdiff_crystal_face_y
_exptl_oxdiff_crystal_face_z
4.0017 0.0004 0.0035 -0.1066 0.3219 -1.0853
-0.0028 -3.9970 1.9999 -0.1531 0.7165 0.5266
0.0033 4.9962 -2.0002 0.1425 -0.8979 -0.6620
-2.9994 2.9974 -1.0028 0.1458 -0.7811 0.4153
-3.0021 -0.9996 0.9971 -0.0073 -0.0646 0.9420
0.0032 0.0015 -9.9949 0.9791 0.0452 0.0740
-0.0032 -0.0015 9.9949 -0.9791 -0.0452 -0.0740
2.9988 -3.9965 1.0031 -0.1352 0.9625 -0.2800
